data_4515023
loop_
_publ_author_name
'T\'oth, Bal\'azs L'
'B\'eke, Ferenc'
'Egyed, Orsolya'
'B\'enyei, Attila'
'Stirling, Andr\'as'
'Nov\'ak, Zolt\'an'

_publ_section_title
;
 Synthesis of Multifunctional Aryl(trifloxyalkenyl)iodonium Triflate
 Salts.
;
_journal_issue 5
_journal_name_full 'ACS omega'
_journal_page_first 9188
_journal_page_last 9197
_journal_paper_doi 10.1021/acsomega.9b00728
_journal_volume 4
_journal_year 2019
_chemical_formula_moiety 'C15 H11 F3 I O3 S, C F3 O3 S'
_chemical_formula_sum 'C16 H11 F6 I O6 S2'
_chemical_formula_weight 604.27
_chemical_name_common Novak
_space_group_crystal_system monoclinic
_space_group_IT_number 14
_space_group_name_Hall '-P 2yn'
_space_group_name_H-M_alt 'P 1 21/n 1'
_symmetry_space_group_name_Hall '-P 2yn'
_symmetry_space_group_name_H-M 'P 1 21/n 1'
_atom_sites_solution_hydrogens geom
_cell_angle_alpha 90
_cell_angle_beta 98.5530(10)
_cell_angle_gamma 90
_cell_formula_units_Z 4
_cell_length_a 10.9954(3)
_cell_length_b 8.8851(3)
_cell_length_c 22.5828(8)
_cell_measurement_reflns_used 2257
_cell_measurement_temperature 298.(2)
_cell_measurement_theta_max 26.2435
_cell_measurement_theta_min 2.2471
_cell_volume 2181.70(12)
_computing_cell_refinement 'APEX3 v2017.3-0 (Bruker AXS)'
_computing_data_reduction 'SAINT V8.38A (Bruker AXS Inc., 2017)'
_computing_structure_refinement 'SHELXL-2016/6 (Sheldrick, 2016)'
_computing_structure_solution 'SHELXT 2014/5 (Sheldrick, 2014)'
_diffrn_ambient_temperature 298.(2)
_diffrn_detector_area_resol_mean 7.3910
_diffrn_measured_fraction_theta_full 0.997
_diffrn_measured_fraction_theta_max 0.997
_diffrn_measurement_device_type 'Bruker D8 Venture'
_diffrn_measurement_method '\w and \p scan'
_diffrn_radiation_monochromator 'multilayer mirror '
_diffrn_radiation_type 'Mo K\a'
_diffrn_radiation_wavelength 0.71073
_diffrn_reflns_av_R_equivalents 0.0270
_diffrn_reflns_av_unetI/netI 0.0231
_diffrn_reflns_limit_h_max 13
_diffrn_reflns_limit_h_min -13
_diffrn_reflns_limit_k_max 10
_diffrn_reflns_limit_k_min -10
_diffrn_reflns_limit_l_max 27
_diffrn_reflns_limit_l_min -25
_diffrn_reflns_number 21252
_diffrn_reflns_theta_full 26.05
_diffrn_reflns_theta_max 26.05
_diffrn_reflns_theta_min 2.20
_diffrn_source 'INCOATEC I\mS 3.0'
_exptl_absorpt_coefficient_mu 1.740
_exptl_absorpt_correction_T_max 0.745
_exptl_absorpt_correction_T_min 0.539
_exptl_absorpt_correction_type multi-scan
_exptl_absorpt_process_details
;
SADABS-2016/2 - Bruker AXS area detector scaling and absorption correction
;
_exptl_crystal_colour colourless
_exptl_crystal_density_diffrn 1.840
_exptl_crystal_density_method 'not measured'
_exptl_crystal_description b\'eock
_exptl_crystal_F_000 1176
_exptl_crystal_size_max 0.501
_exptl_crystal_size_mid 0.464
_exptl_crystal_size_min 0.138
_refine_diff_density_max 1.481
_refine_diff_density_min -0.801
_refine_ls_extinction_coef 0.0015(5)
_refine_ls_extinction_method 'SHELXL-2016/6 (Sheldrick 2016)'
_refine_ls_goodness_of_fit_ref 1.063
_refine_ls_hydrogen_treatment constr
_refine_ls_matrix_type full
_refine_ls_number_parameters 281
_refine_ls_number_reflns 4295
_refine_ls_number_restraints 0
_refine_ls_restrained_S_all 1.063
_refine_ls_R_factor_all 0.0516
_refine_ls_R_factor_gt 0.0469
_refine_ls_shift/su_max 0.000
_refine_ls_shift/su_mean 0.000
_refine_ls_structure_factor_coef Fsqd
_refine_ls_weighting_details 'w=1/[\s^2^(Fo^2^)+(0.0884P)^2^+3.1140P] where P=(Fo^2^+2Fc^2^)/3'
_refine_ls_weighting_scheme calc
_refine_ls_wR_factor_gt 0.1387
_refine_ls_wR_factor_ref 0.1440
_reflns_number_gt 3872
_reflns_number_total 4295
_reflns_threshold_expression 'I > 2\s(I)'
_cod_data_source_file ao9b00728_si_002.cif
_cod_data_source_block 6a
_cod_database_code 4515023
_publcif_datablock.id {bd0da4cd-780d-44a8-b9af-88f710fe1b1c}

loop_
_space_group_symop_operation_xyz
'x, y, z'
'-x+1/2, y+1/2, -z+1/2'
'-x, -y, -z'
'x-1/2, -y-1/2, z-1/2'

loop_
_atom_site_type_symbol
_atom_site_label
_atom_site_fract_x
_atom_site_fract_y
_atom_site_fract_z
_atom_site_U_iso_or_equiv
_atom_site_adp_type
_atom_site_calc_flag
_atom_site_refinement_flags_adp
_atom_site_refinement_flags_posn
_atom_site_occupancy
C C1 0.4166(5) 0.1228(6) 0.4010(2) 0.0595(12) Uani d . . 1
H H1 0.455919 0.045528 0.424227 0.071 Uiso calc U R 1
C C2 0.3110(5) 0.0947(5) 0.3668(2) 0.0548(11) Uani d . . 1
C C10 0.2474(14) -0.2230(12) 0.4384(5) 0.177(7) Uani d . . 1
C C11 0.6153(4) 0.2719(6) 0.3431(2) 0.0573(11) Uani d . . 1
C C12 0.5743(7) 0.2871(11) 0.2846(3) 0.099(2) Uani d . . 1
H H12 0.496365 0.325212 0.270945 0.119 Uiso calc U R 1
C C13 0.6539(8) 0.2430(14) 0.2447(4) 0.116(3) Uani d . . 1
H H13 0.62912 0.256342 0.203805 0.139 Uiso calc U R 1
C C14 0.7608(9) 0.1844(11) 0.2628(5) 0.110(3) Uani d . . 1
H H14 0.810456 0.15421 0.235021 0.132 Uiso calc U R 1
C C15 0.7998(10) 0.1674(16) 0.3215(6) 0.175(7) Uani d . . 1
H H15 0.876302 0.124407 0.33439 0.209 Uiso calc U R 1
C C16 0.7266(8) 0.2134(15) 0.3634(4) 0.141(4) Uani d . . 1
H H16 0.753875 0.204124 0.404265 0.169 Uiso calc U R 1
C C20 0.1927(8) 0.2747(13) 0.5549(4) 0.108(3) Uani d . . 1
C C21 0.2230(5) 0.1904(6) 0.3292(2) 0.0586(12) Uani d . . 1
C C22 0.1831(7) 0.1459(8) 0.2706(3) 0.0797(18) Uani d . . 1
H H22 0.213406 0.058371 0.255522 0.096 Uiso calc U R 1
C C23 0.0972(7) 0.2342(11) 0.2348(3) 0.097(2) Uani d . . 1
H H23 0.070206 0.205697 0.195414 0.116 Uiso calc U R 1
C C24 0.0530(8) 0.3598(10) 0.2565(4) 0.104(3) Uani d . . 1
H H24 -0.003583 0.418525 0.231954 0.125 Uiso calc U R 1
C C25 0.0914(7) 0.4031(8) 0.3157(4) 0.097(2) Uani d . . 1
H H25 0.058647 0.488923 0.330886 0.117 Uiso calc U R 1
C C26 0.1775(6) 0.3189(6) 0.3515(3) 0.0741(16) Uani d . . 1
H H26 0.204936 0.348825 0.39065 0.089 Uiso calc U R 1
O O11 0.2828(4) -0.0629(4) 0.36221(19) 0.0688(10) Uani d . . 1
O O12 0.1098(6) -0.2284(7) 0.3396(3) 0.136(3) Uani d . . 1
O O13 0.0879(4) -0.0139(6) 0.4041(3) 0.1072(18) Uani d . . 1
O O21 0.3949(5) 0.3831(6) 0.6078(2) 0.0936(14) Uani d . . 1
O O22 0.3567(5) 0.3800(6) 0.5005(2) 0.0873(13) Uani d . . 1
O O23 0.4027(7) 0.1507(6) 0.5536(4) 0.135(3) Uani d . . 1
F F11 0.3061(6) -0.3331(5) 0.4234(4) 0.145(2) Uani d . . 1
F F12 0.1410(6) -0.3027(10) 0.4672(4) 0.189(4) Uani d . . 1
F F13 0.2980(7) -0.1437(8) 0.4832(2) 0.154(2) Uani d . . 1
F F21 0.1412(6) 0.4028(12) 0.5604(5) 0.210(4) Uani d . . 1
F F22 0.1405(6) 0.2065(11) 0.5077(3) 0.186(4) Uani d . . 1
F F23 0.1696(8) 0.1962(12) 0.5986(4) 0.209(4) Uani d . . 1
S S1 0.15923(15) -0.12560(18) 0.38100(8) 0.0743(4) Uani d . . 1
S S2 0.35518(13) 0.29741(15) 0.55492(7) 0.0620(3) Uani d . . 1
I I1 0.49768(3) 0.33426(3) 0.40455(2) 0.05527(17) Uani d . . 1

loop_
_atom_site_aniso_label
_atom_site_aniso_U_11
_atom_site_aniso_U_22
_atom_site_aniso_U_33
_atom_site_aniso_U_12
_atom_site_aniso_U_13
_atom_site_aniso_U_23
C1 0.069(3) 0.050(2) 0.060(3) -0.003(2) 0.015(2) 0.009(2)
C2 0.068(3) 0.045(2) 0.055(3) -0.017(2) 0.021(2) -0.004(2)
C10 0.238(14) 0.117(7) 0.135(8) 0.109(9) -0.114(9) -0.053(7)
C11 0.053(2) 0.064(3) 0.056(3) -0.008(2) 0.011(2) 0.005(2)
C12 0.078(4) 0.158(7) 0.061(4) 0.014(5) 0.008(3) -0.001(4)
C13 0.094(5) 0.195(10) 0.062(4) 0.007(7) 0.024(4) -0.007(5)
C14 0.100(6) 0.128(7) 0.115(7) -0.002(5) 0.059(6) -0.011(5)
C15 0.118(8) 0.291(19) 0.127(9) 0.110(9) 0.058(7) 0.063(9)
C16 0.098(6) 0.248(13) 0.081(5) 0.076(7) 0.029(4) 0.049(7)
C20 0.090(5) 0.150(8) 0.092(5) -0.036(6) 0.038(4) -0.030(6)
C21 0.060(3) 0.056(3) 0.060(3) -0.017(2) 0.008(2) 0.000(2)
C22 0.092(4) 0.089(4) 0.059(3) -0.026(3) 0.013(3) -0.004(3)
C23 0.099(5) 0.114(6) 0.071(4) -0.030(5) -0.010(4) 0.015(4)
C24 0.087(5) 0.094(5) 0.119(7) -0.024(4) -0.027(5) 0.033(5)
C25 0.077(4) 0.068(4) 0.139(7) 0.003(3) -0.010(4) 0.003(4)
C26 0.072(4) 0.062(3) 0.085(4) -0.012(3) -0.002(3) -0.005(3)
O11 0.082(2) 0.0447(17) 0.083(3) -0.0105(17) 0.023(2) -0.0035(17)
O12 0.147(5) 0.102(4) 0.138(5) -0.057(4) -0.045(4) -0.001(4)
O13 0.068(3) 0.081(3) 0.181(6) 0.005(2) 0.047(3) 0.010(3)
O21 0.115(4) 0.089(3) 0.072(3) -0.038(3) -0.002(3) -0.003(2)
O22 0.105(3) 0.090(3) 0.073(3) -0.006(3) 0.034(2) 0.011(2)
O23 0.142(6) 0.070(3) 0.183(7) 0.021(3) -0.012(5) -0.001(3)
F11 0.128(4) 0.087(3) 0.216(7) 0.019(3) 0.011(4) 0.059(3)
F12 0.139(5) 0.233(8) 0.200(7) -0.043(5) 0.037(5) 0.135(6)
F13 0.187(6) 0.183(6) 0.077(3) -0.006(5) -0.029(4) 0.029(3)
F21 0.097(4) 0.240(9) 0.303(12) 0.026(5) 0.058(5) -0.082(9)
F22 0.114(4) 0.301(10) 0.145(6) -0.097(5) 0.021(4) -0.088(6)
F23 0.196(7) 0.305(11) 0.143(6) -0.139(7) 0.082(5) 0.008(6)
S1 0.0701(8) 0.0651(8) 0.0824(10) -0.0157(7) -0.0061(7) 0.0119(7)
S2 0.0658(7) 0.0547(6) 0.0651(8) -0.0087(6) 0.0083(6) 0.0020(6)
I1 0.0561(2) 0.0576(2) 0.0518(2) -0.00964(12) 0.00727(14) 0.00069(12)

loop_
_atom_type_symbol
_atom_type_description
_atom_type_scat_dispersion_real
_atom_type_scat_dispersion_imag
_atom_type_scat_source
C C 0.0033 0.0016 'International Tables Vol C Tables 4.2.6.8 and 6.1.1.4'
H H 0.0000 0.0000 'International Tables Vol C Tables 4.2.6.8 and 6.1.1.4'
O O 0.0106 0.0060 'International Tables Vol C Tables 4.2.6.8 and 6.1.1.4'
F F 0.0171 0.0103 'International Tables Vol C Tables 4.2.6.8 and 6.1.1.4'
S S 0.1246 0.1234 'International Tables Vol C Tables 4.2.6.8 and 6.1.1.4'
I I -0.4742 1.8119 'International Tables Vol C Tables 4.2.6.8 and 6.1.1.4'

loop_
_geom_angle_atom_site_label_1
_geom_angle_atom_site_label_2
_geom_angle_atom_site_label_3
_geom_angle
C2 C1 I1 121.9(4)
C1 C2 O11 112.9(5)
C1 C2 C21 132.8(4)
O11 C2 C21 114.1(4)
F11 C10 F13 117.5(9)
F11 C10 F12 101.8(10)
F13 C10 F12 100.5(11)
F11 C10 S1 116.4(8)
F13 C10 S1 116.3(7)
F12 C10 S1 99.5(7)
C12 C11 C16 122.1(6)
C12 C11 I1 118.3(4)
C16 C11 I1 119.6(5)
C11 C12 C13 117.1(7)
C14 C13 C12 122.2(8)
C13 C14 C15 120.0(8)
C14 C15 C16 120.5(9)
C11 C16 C15 118.1(9)
F23 C20 F22 105.7(9)
F23 C20 F21 105.7(9)
F22 C20 F21 110.4(10)
F23 C20 S2 112.2(8)
F22 C20 S2 111.9(6)
F21 C20 S2 110.6(7)
C26 C21 C22 120.4(6)
C26 C21 C2 121.2(5)
C22 C21 C2 118.4(5)
C21 C22 C23 119.0(7)
C24 C23 C22 120.6(7)
C23 C24 C25 120.4(7)
C26 C25 C24 119.8(8)
C21 C26 C25 119.7(7)
C2 O11 S1 120.6(3)
O12 S1 O13 122.6(4)
O12 S1 O11 108.8(4)
O13 S1 O11 113.4(2)
O12 S1 C10 107.5(5)
O13 S1 C10 110.7(5)
O11 S1 C10 88.2(7)
O23 S2 O21 116.3(4)
O23 S2 O22 113.9(4)
O21 S2 O22 113.7(3)
O23 S2 C20 105.6(5)
O21 S2 C20 103.9(4)
O22 S2 C20 101.3(4)
C1 I1 C11 92.2(2)

loop_
_geom_bond_atom_site_label_1
_geom_bond_atom_site_label_2
_geom_bond_distance
C1 C2 1.319(8)
C1 I1 2.076(5)
C2 O11 1.435(5)
C2 C21 1.462(8)
C10 F11 1.246(11)
C10 F13 1.289(10)
C10 F12 1.588(19)
C10 S1 1.731(8)
C11 C12 1.339(9)
C11 C16 1.346(9)
C11 I1 2.107(5)
C12 C13 1.402(11)
C13 C14 1.294(13)
C14 C15 1.342(15)
C15 C16 1.391(13)
C20 F23 1.264(12)
C20 F22 1.286(10)
C20 F21 1.286(13)
C20 S2 1.798(8)
C21 C26 1.372(8)
C21 C22 1.389(9)
C22 C23 1.391(11)
C23 C24 1.339(13)
C24 C25 1.395(12)
C25 C26 1.372(9)
O11 S1 1.584(4)
O12 S1 1.362(6)
O13 S1 1.412(5)
O21 S2 1.429(5)
O22 S2 1.433(5)
O23 S2 1.406(5)

loop_
_geom_hbond_atom_site_label_D
_geom_hbond_atom_site_label_H
_geom_hbond_atom_site_label_A
_geom_hbond_site_symmetry_A
_geom_hbond_distance_DH
_geom_hbond_distance_HA
_geom_hbond_distance_DA
_geom_hbond_angle_DHA
C1 H1 O23 3_656 0.93 2.34 3.209(8) 155.3
C12 H12 O12 2 0.93 2.64 3.207(9) 120.2
